data_4111394
loop_
_publ_author_name
'Mahendra Nath'
'Maren Pink'
'Jeffrey M. Zaleski'

_publ_section_title
;
 Controlling Both Ground- and Excited-State Thermal Barriers to Bergman
 Cyclization with Alkyne Termini Substitution
;
_journal_name_full 'Journal of the American Chemical Society'
_journal_page_first 478
_journal_page_last 479
_journal_paper_doi 10.1021/ja045979t
_journal_volume 127
_journal_year 2005
_chemical_formula_moiety 'C48 H26 N4 Zn'
_chemical_formula_sum 'C48 H26 N4 Zn'
_chemical_formula_weight 724.10
_chemical_name_systematic
; 
 ? 
;
_space_group_IT_number 33
_symmetry_cell_setting orthorhombic
_symmetry_space_group_name_Hall 'P 2c -2n'
_symmetry_space_group_name_H-M 'P n a 21'
_atom_sites_solution_hydrogens geom
_atom_sites_solution_primary direct
_atom_sites_solution_secondary difmap
_audit_creation_method SHELXL-97
_cell_angle_alpha 90.00
_cell_angle_beta 90.00
_cell_angle_gamma 90.00
_cell_formula_units_Z 4
_cell_length_a 7.1219(7)
_cell_length_b 20.2661(19)
_cell_length_c 22.218(2)
_cell_measurement_reflns_used 5185
_cell_measurement_temperature 120(2)
_cell_measurement_theta_max 26.4
_cell_measurement_theta_min 2.7
_cell_volume 3206.8(5)
_computing_cell_refinement 'SAINT (Bruker, 1999)'
_computing_data_collection 'SMART (Bruker, 1999)'
_computing_data_reduction 'SAINT (Bruker, 1999)'
_computing_molecular_graphics 'XTEL (local library)'
_computing_publication_material 'XCIF (Bruker, 1999), XTEL (local library)'
_computing_structure_refinement 'SHELXL-97 (Sheldrick, 1997)'
_computing_structure_solution 'SIR-92 (Altomare et al., 1993)'
_diffrn_ambient_temperature 120(2)
_diffrn_detector 'CCD area detector'
_diffrn_detector_area_resol_mean 44.52
_diffrn_detector_type 'Bruker SMART 6000'
_diffrn_measured_fraction_theta_full 0.774
_diffrn_measured_fraction_theta_max 0.774
_diffrn_measurement_details '0.30 degree frames measured for 60 seconds each'
_diffrn_measurement_device 'three-circle goniometer with fixed chi'
_diffrn_measurement_device_type 'Bruker Platform goniometer'
_diffrn_measurement_method \w-scans
_diffrn_radiation_monochromator graphite
_diffrn_radiation_source 'fine-focus sealed tube'
_diffrn_radiation_type MoK\a
_diffrn_radiation_wavelength 0.71073
_diffrn_reflns_av_R_equivalents 0.0651
_diffrn_reflns_av_sigmaI/netI 0.0505
_diffrn_reflns_limit_h_max 8
_diffrn_reflns_limit_h_min -8
_diffrn_reflns_limit_k_max 27
_diffrn_reflns_limit_k_min -27
_diffrn_reflns_limit_l_max 25
_diffrn_reflns_limit_l_min -25
_diffrn_reflns_number 29387
_diffrn_reflns_theta_full 29.01
_diffrn_reflns_theta_max 29.01
_diffrn_reflns_theta_min 1.83
_exptl_absorpt_coefficient_mu 0.812
_exptl_absorpt_correction_T_max 0.9379
_exptl_absorpt_correction_T_min 0.8545
_exptl_absorpt_correction_type multi-scan
_exptl_absorpt_process_details 'SADABS, R. Blessing (1995)'
_exptl_crystal_colour black
_exptl_crystal_density_diffrn 1.500
_exptl_crystal_density_meas 0
_exptl_crystal_description needle
_exptl_crystal_F_000 1488
_exptl_crystal_size_max 0.20
_exptl_crystal_size_mid 0.09
_exptl_crystal_size_min 0.08
_refine_diff_density_max 0.405
_refine_diff_density_min -0.295
_refine_diff_density_rms 0.058
_refine_ls_abs_structure_details 'Flack H D (1983), Acta Cryst. A39, 876-881'
_refine_ls_abs_structure_Flack 0.00
_refine_ls_extinction_method none
_refine_ls_goodness_of_fit_ref 1.033
_refine_ls_hydrogen_treatment riding
_refine_ls_matrix_type full
_refine_ls_number_parameters 478
_refine_ls_number_reflns 6572
_refine_ls_number_restraints 1
_refine_ls_restrained_S_all 1.033
_refine_ls_R_factor_all 0.0502
_refine_ls_R_factor_gt 0.0366
_refine_ls_shift/su_max 0.004
_refine_ls_shift/su_mean 0.001
_refine_ls_structure_factor_coef Fsqd
_refine_ls_weighting_details 'calc w=1/[\s^2^(Fo^2^)+(0.0418P)^2^+0.6309P] where P=(Fo^2^+2Fc^2^)/3'
_refine_ls_weighting_scheme calc
_refine_ls_wR_factor_gt 0.0827
_refine_ls_wR_factor_ref 0.0888
_reflns_number_gt 5504
_reflns_number_total 6572
_reflns_threshold_expression >2sigma(I)
_cod_data_source_file ja045979tsi20040713_061400.cif
_cod_data_source_block 03201
_cod_depositor_comments
;
The following automatic conversions were performed:

'_exptl_absorpt_correction_type' value 'multi-scans' was replaced
with the value 'multi-scan' as specified in the replacement file
'src/cod-tools/trunk/data/replacement-values/replacement_values.lst'.

Automatic conversion script
Id: cif_fix_values 5376 2017-05-30 11:51:03Z andrius 
;
_cod_database_code 4111394

loop_
_symmetry_equiv_pos_as_xyz
'x, y, z'
'-x, -y, z+1/2'
'-x+1/2, y+1/2, z+1/2'
'x+1/2, -y+1/2, z'

loop_
_atom_site_label
_atom_site_type_symbol
_atom_site_fract_x
_atom_site_fract_y
_atom_site_fract_z
_atom_site_U_iso_or_equiv
_atom_site_adp_type
_atom_site_occupancy
_atom_site_symmetry_multiplicity
_atom_site_calc_flag
_atom_site_refinement_flags
Zn1 Zn 0.16962(4) 0.136944(14) 0.378731(18) 0.01785(9) Uani 1 1 d .
N1 N 0.1934(4) 0.19708(14) 0.44851(14) 0.0176(7) Uani 1 1 d .
N2 N 0.1693(4) 0.20912(13) 0.31047(14) 0.0172(7) Uani 1 1 d .
N3 N 0.1369(4) 0.07740(14) 0.30771(14) 0.0194(7) Uani 1 1 d .
N4 N 0.1803(4) 0.06970(13) 0.45140(14) 0.0165(7) Uani 1 1 d .
C1 C 0.2393(5) 0.18513(15) 0.51360(16) 0.0169(7) Uani 1 1 d .
C2 C 0.2641(5) 0.24049(15) 0.54754(17) 0.0173(7) Uani 1 1 d .
C3 C 0.2281(5) 0.28587(15) 0.50313(17) 0.0190(8) Uani 1 1 d .
C4 C 0.1879(4) 0.25849(17) 0.44149(17) 0.0163(8) Uani 1 1 d .
C5 C 0.1712(4) 0.29531(13) 0.38585(19) 0.0169(7) Uani 1 1 d .
C6 C 0.1833(4) 0.26969(17) 0.32148(19) 0.0198(8) Uani 1 1 d .
C7 C 0.2324(5) 0.29931(17) 0.25975(17) 0.0221(8) Uani 1 1 d .
H7A H 0.2536 0.3453 0.2547 0.027 Uiso 1 1 calc R
C8 C 0.2439(5) 0.25674(17) 0.21300(17) 0.0238(8) Uani 1 1 d .
H8A H 0.2717 0.2639 0.1717 0.029 Uiso 1 1 calc R
C9 C 0.2025(5) 0.19956(17) 0.24421(17) 0.0221(8) Uani 1 1 d .
C10 C 0.1965(5) 0.14399(16) 0.21180(17) 0.0221(8) Uani 1 1 d .
C11 C 0.1572(5) 0.08760(17) 0.24142(17) 0.0209(8) Uani 1 1 d .
C12 C 0.1400(5) 0.03196(18) 0.20643(19) 0.0265(9) Uani 1 1 d .
H12A H 0.1474 0.0262 0.1641 0.032 Uiso 1 1 calc R
C13 C 0.1090(6) -0.01218(17) 0.25134(17) 0.0238(8) Uani 1 1 d .
H13A H 0.0873 -0.0576 0.2434 0.029 Uiso 1 1 calc R
C14 C 0.1110(5) 0.01545(15) 0.31600(17) 0.0193(8) Uani 1 1 d .
C15 C 0.1037(4) -0.01475(12) 0.3768(2) 0.0192(6) Uani 1 1 d .
C16 C 0.1272(5) 0.01148(16) 0.43957(17) 0.0197(8) Uani 1 1 d .
C17 C 0.1050(5) -0.01960(16) 0.50111(16) 0.0206(8) Uani 1 1 d .
H17A H 0.0625 -0.0637 0.5061 0.025 Uiso 1 1 calc R
C18 C 0.1500(5) 0.01986(15) 0.54954(18) 0.0196(8) Uani 1 1 d .
H18A H 0.1455 0.0114 0.5916 0.023 Uiso 1 1 calc R
C19 C 0.2031(4) 0.07514(16) 0.51829(17) 0.0174(7) Uani 1 1 d .
C20 C 0.2587(5) 0.13146(15) 0.54811(16) 0.0174(7) Uani 1 1 d .
C21 C 0.3337(4) 0.13709(14) 0.61637(16) 0.0175(7) Uani 1 1 d .
C22 C 0.3995(5) 0.08647(15) 0.65054(16) 0.0214(7) Uani 1 1 d .
H22A H 0.3981 0.0440 0.6325 0.026 Uiso 1 1 calc R
C23 C 0.4739(5) 0.09020(16) 0.71333(15) 0.0236(8) Uani 1 1 d .
H23A H 0.5112 0.0501 0.7320 0.028 Uiso 1 1 calc R
C24 C 0.4916(5) 0.14546(15) 0.74490(16) 0.0240(7) Uani 1 1 d .
H24A H 0.5368 0.1480 0.7851 0.029 Uiso 1 1 calc R
C25 C 0.4365(5) 0.19699(16) 0.71172(15) 0.0240(7) Uani 1 1 d .
H25A H 0.4468 0.2393 0.7298 0.029 Uiso 1 1 calc R
C26 C 0.3594(4) 0.19467(14) 0.64848(15) 0.0195(7) Uani 1 1 d .
C27 C 0.3198(4) 0.25003(14) 0.61159(15) 0.0184(6) Uani 1 1 d .
C28 C 0.3389(4) 0.31150(15) 0.62958(15) 0.0208(7) Uani 1 1 d .
H28A H 0.3745 0.3233 0.6694 0.025 Uiso 1 1 calc R
C29 C 0.3018(4) 0.35791(15) 0.58451(16) 0.0220(7) Uani 1 1 d .
H29A H 0.3135 0.4028 0.5963 0.026 Uiso 1 1 calc R
C30 C 0.2446(5) 0.34665(13) 0.51839(15) 0.0201(7) Uani 1 1 d .
C31 C 0.1975(4) 0.38613(15) 0.46366(16) 0.0209(7) Uani 1 1 d .
C32 C 0.1826(5) 0.44914(15) 0.47261(17) 0.0244(8) Uani 1 1 d .
H32A H 0.2056 0.4686 0.5108 0.029 Uiso 1 1 calc R
C33 C 0.1303(5) 0.48663(15) 0.42237(19) 0.0293(8) Uani 1 1 d .
H33A H 0.1257 0.5331 0.4281 0.035 Uiso 1 1 calc R
C34 C 0.0814(5) 0.46265(15) 0.36136(17) 0.0282(9) Uani 1 1 d .
H34A H 0.0425 0.4926 0.3309 0.034 Uiso 1 1 calc R
C35 C 0.0925(5) 0.40079(15) 0.35051(16) 0.0243(7) Uani 1 1 d .
H35A H 0.0600 0.3825 0.3126 0.029 Uiso 1 1 calc R
C36 C 0.1576(4) 0.36094(15) 0.39984(15) 0.0203(7) Uani 1 1 d .
C37 C 0.2425(5) 0.14429(15) 0.13982(16) 0.0231(8) Uani 1 1 d .
C38 C 0.1235(5) 0.16969(17) 0.09281(16) 0.0292(8) Uani 1 1 d .
H38A H 0.0052 0.1872 0.1044 0.035 Uiso 1 1 calc R
C39 C 0.1708(5) 0.17078(16) 0.02714(16) 0.0294(8) Uani 1 1 d .
H39A H 0.0830 0.1888 -0.0005 0.035 Uiso 1 1 calc R
C40 C 0.3376(6) 0.14639(18) 0.00610(18) 0.0345(9) Uani 1 1 d .
H40A H 0.3709 0.1470 -0.0353 0.041 Uiso 1 1 calc R
C41 C 0.4568(7) 0.1201(2) 0.0515(2) 0.0494(12) Uani 1 1 d .
H41A H 0.5743 0.1023 0.0394 0.059 Uiso 1 1 calc R
C42 C 0.4089(6) 0.1186(2) 0.11763(19) 0.0401(10) Uani 1 1 d .
H42A H 0.4958 0.0995 0.1450 0.048 Uiso 1 1 calc R
C43 C 0.0846(4) -0.08170(13) 0.3741(2) 0.0218(6) Uani 1 1 d .
C44 C -0.0621(5) -0.11051(15) 0.34106(15) 0.0248(8) Uani 1 1 d .
H44A H -0.1552 -0.0841 0.3222 0.030 Uiso 1 1 calc R
C45 C -0.0665(5) -0.17337(15) 0.33706(16) 0.0269(8) Uani 1 1 d .
H45A H -0.1600 -0.1955 0.3142 0.032 Uiso 1 1 calc R
C46 C 0.0713(5) -0.20747(15) 0.36756(17) 0.0273(9) Uani 1 1 d .
H46A H 0.0680 -0.2542 0.3650 0.033 Uiso 1 1 calc R
C47 C 0.2159(5) -0.17956(16) 0.40200(15) 0.0235(7) Uani 1 1 d .
H47A H 0.3043 -0.2063 0.4227 0.028 Uiso 1 1 calc R
C48 C 0.2238(5) -0.11747(15) 0.40428(15) 0.0224(7) Uani 1 1 d .
H48A H 0.3210 -0.0957 0.4258 0.027 Uiso 1 1 calc R

loop_
_atom_site_aniso_label
_atom_site_aniso_U_11
_atom_site_aniso_U_22
_atom_site_aniso_U_33
_atom_site_aniso_U_23
_atom_site_aniso_U_13
_atom_site_aniso_U_12
Zn1 0.01975(16) 0.01508(13) 0.01873(17) -0.00002(19) 0.0001(2) 0.00070(13)
N1 0.0154(14) 0.0119(12) 0.0255(18) 0.0005(12) -0.0006(12) 0.0010(10)
N2 0.0176(16) 0.0168(14) 0.0173(17) 0.0024(12) -0.0012(12) 0.0013(10)
N3 0.0187(14) 0.0178(13) 0.0217(18) 0.0003(12) -0.0016(13) 0.0042(11)
N4 0.0175(15) 0.0106(12) 0.0215(17) 0.0013(11) 0.0004(12) 0.0013(10)
C1 0.0126(15) 0.0184(14) 0.0195(19) -0.0012(13) -0.0001(15) -0.0011(13)
C2 0.0139(15) 0.0169(14) 0.0212(19) -0.0008(14) 0.0028(14) 0.0001(12)
C3 0.0162(17) 0.0157(14) 0.025(2) 0.0019(14) 0.0022(15) -0.0006(12)
C4 0.0150(16) 0.0141(14) 0.020(2) 0.0020(14) 0.0042(15) 0.0013(12)
C5 0.0126(12) 0.0138(11) 0.024(2) 0.0019(15) 0.0009(15) 0.0001(10)
C6 0.0132(16) 0.0184(16) 0.028(2) 0.0026(15) -0.0012(15) 0.0020(13)
C7 0.0167(18) 0.0221(16) 0.028(2) 0.0053(15) -0.0016(16) -0.0023(13)
C8 0.0212(18) 0.0276(18) 0.022(2) 0.0077(15) -0.0017(16) -0.0050(14)
C9 0.0192(17) 0.0223(16) 0.025(2) 0.0020(15) -0.0020(15) 0.0039(13)
C10 0.0152(17) 0.0289(17) 0.022(2) 0.0016(14) -0.0016(14) 0.0024(14)
C11 0.0189(18) 0.0216(16) 0.022(2) -0.0027(14) -0.0026(15) 0.0034(13)
C12 0.031(2) 0.0265(17) 0.022(2) -0.0027(15) -0.0048(17) 0.0041(16)
C13 0.026(2) 0.0222(17) 0.023(2) -0.0028(16) -0.0015(17) 0.0020(15)
C14 0.0180(17) 0.0132(14) 0.027(2) -0.0052(14) -0.0026(17) -0.0010(14)
C15 0.0132(12) 0.0162(11) 0.0283(16) -0.0038(18) -0.002(2) 0.0016(9)
C16 0.0151(17) 0.0160(15) 0.028(2) -0.0008(15) 0.0004(16) 0.0039(13)
C17 0.0193(18) 0.0161(14) 0.026(2) 0.0019(14) 0.0000(17) -0.0006(13)
C18 0.0214(18) 0.0180(14) 0.019(2) 0.0015(14) 0.0021(16) 0.0019(13)
C19 0.0142(15) 0.0159(14) 0.022(2) -0.0003(13) -0.0009(14) 0.0025(12)
C20 0.0133(17) 0.0195(15) 0.0195(18) -0.0008(14) 0.0020(14) 0.0014(12)
C21 0.0121(17) 0.0188(14) 0.0216(19) 0.0003(13) 0.0012(14) 0.0024(12)
C22 0.0186(16) 0.0198(14) 0.026(2) 0.0019(14) 0.0041(14) -0.0001(13)
C23 0.0225(18) 0.0252(16) 0.023(2) 0.0069(14) 0.0005(15) -0.0013(14)
C24 0.0245(18) 0.0312(17) 0.0164(18) -0.0007(14) -0.0015(15) 0.0018(14)
C25 0.0238(18) 0.0253(16) 0.0228(19) -0.0023(14) 0.0069(15) -0.0030(13)
C26 0.0159(16) 0.0216(14) 0.0208(18) 0.0001(13) 0.0014(14) -0.0003(12)
C27 0.0126(14) 0.0192(14) 0.0233(18) -0.0020(13) 0.0024(14) 0.0001(12)
C28 0.0176(16) 0.0214(14) 0.0233(18) -0.0052(13) 0.0023(14) -0.0005(12)
C29 0.0176(17) 0.0177(14) 0.0307(19) -0.0012(13) 0.0046(14) 0.0006(12)
C30 0.0156(15) 0.0142(13) 0.030(2) -0.0004(13) 0.0053(15) -0.0010(11)
C31 0.0163(16) 0.0142(13) 0.032(2) 0.0031(13) 0.0057(13) -0.0015(12)
C32 0.0181(17) 0.0179(14) 0.037(2) -0.0039(14) 0.0033(15) -0.0024(12)
C33 0.0231(18) 0.0134(14) 0.052(3) 0.0033(16) 0.0034(17) 0.0003(13)
C34 0.0175(16) 0.0203(14) 0.047(3) 0.0108(14) 0.0051(15) 0.0016(12)
C35 0.0198(17) 0.0175(15) 0.036(2) 0.0078(14) 0.0031(15) -0.0013(12)
C36 0.0105(14) 0.0195(14) 0.031(2) 0.0020(13) 0.0070(13) -0.0014(12)
C37 0.0213(18) 0.0236(16) 0.0244(19) -0.0021(15) 0.0021(16) 0.0010(14)
C38 0.0238(19) 0.0332(19) 0.031(2) 0.0023(16) -0.0022(16) 0.0061(14)
C39 0.032(2) 0.0271(16) 0.029(2) 0.0041(14) -0.0053(16) 0.0036(15)
C40 0.045(2) 0.038(2) 0.020(2) -0.0014(16) 0.0082(18) -0.0001(17)
C41 0.042(3) 0.074(3) 0.032(2) 0.001(2) 0.006(2) 0.024(2)
C42 0.035(2) 0.057(3) 0.028(2) 0.009(2) 0.0026(19) 0.023(2)
C43 0.0232(14) 0.0186(13) 0.0235(18) -0.0037(17) 0.0043(19) 0.0004(11)
C44 0.0244(18) 0.0217(15) 0.028(2) -0.0041(13) -0.0016(15) 0.0042(13)
C45 0.0250(18) 0.0226(15) 0.033(2) -0.0065(14) 0.0007(16) -0.0050(14)
C46 0.0281(17) 0.0191(13) 0.035(3) -0.0055(15) 0.0095(16) -0.0027(12)
C47 0.0254(18) 0.0201(15) 0.0251(18) -0.0007(13) 0.0085(13) 0.0041(13)
C48 0.0228(17) 0.0202(14) 0.0241(18) -0.0023(13) 0.0024(14) -0.0009(13)

loop_
_atom_type_symbol
_atom_type_description
_atom_type_scat_dispersion_real
_atom_type_scat_dispersion_imag
_atom_type_scat_source
C C 0.0033 0.0016 'International Tables Vol C Tables 4.2.6.8 and 6.1.1.4'
H H 0.0000 0.0000 'International Tables Vol C Tables 4.2.6.8 and 6.1.1.4'
N N 0.0061 0.0033 'International Tables Vol C Tables 4.2.6.8 and 6.1.1.4'
Zn Zn 0.2839 1.4301 'International Tables Vol C Tables 4.2.6.8 and 6.1.1.4'

loop_
_geom_angle_atom_site_label_1
_geom_angle_atom_site_label_2
_geom_angle_atom_site_label_3
_geom_angle
N1 Zn1 N3 178.06(12)
N1 Zn1 N2 97.85(10)
N3 Zn1 N2 81.42(12)
N1 Zn1 N4 78.21(12)
N3 Zn1 N4 102.58(9)
N2 Zn1 N4 175.71(12)
C4 N1 C1 106.6(3)
C4 N1 Zn1 120.7(3)
C1 N1 Zn1 132.3(2)
C6 N2 C9 107.7(3)
C6 N2 Zn1 122.6(3)
C9 N2 Zn1 128.0(2)
C14 N3 C11 106.9(3)
C14 N3 Zn1 119.6(3)
C11 N3 Zn1 133.1(2)
C16 N4 C19 107.9(3)
C16 N4 Zn1 115.5(3)
C19 N4 Zn1 135.5(2)
C20 C1 C2 109.8(3)
C20 C1 N1 134.8(3)
C2 C1 N1 115.3(3)
C1 C2 C3 97.5(3)
C1 C2 C27 132.0(3)
C3 C2 C27 130.5(3)
C30 C3 C2 115.9(3)
C30 C3 C4 127.7(3)
C2 C3 C4 116.3(3)
N1 C4 C5 128.3(3)
N1 C4 C3 104.3(3)
C5 C4 C3 127.0(3)
C36 C5 C4 108.2(3)
C36 C5 C6 123.2(3)
C4 C5 C6 128.4(2)
N2 C6 C5 120.7(3)
N2 C6 C7 103.1(3)
C5 C6 C7 135.8(3)
C8 C7 C6 116.7(3)
C8 C7 H7A 121.6
C6 C7 H7A 121.6
C7 C8 C9 97.8(3)
C7 C8 H8A 131.1
C9 C8 H8A 131.1
C10 C9 C8 116.3(4)
C10 C9 N2 129.1(3)
C8 C9 N2 114.6(3)
C9 C10 C11 117.2(4)
C9 C10 C37 121.2(3)
C11 C10 C37 121.5(3)
C10 C11 C12 115.9(4)
C10 C11 N3 128.2(3)
C12 C11 N3 115.8(3)
C13 C12 C11 98.0(4)
C13 C12 H12A 131.0
C11 C12 H12A 131.0
C12 C13 C14 116.4(3)
C12 C13 H13A 121.8
C14 C13 H13A 121.8
N3 C14 C15 122.6(3)
N3 C14 C13 102.9(3)
C15 C14 C13 134.3(3)
C43 C15 C14 111.9(3)
C43 C15 C16 113.9(4)
C14 C15 C16 134.1(2)
N4 C16 C15 123.8(3)
N4 C16 C17 103.4(3)
C15 C16 C17 132.8(3)
C18 C17 C16 116.1(3)
C18 C17 H17A 122.0
C16 C17 H17A 122.0
C19 C18 C17 98.2(3)
C19 C18 H18A 130.9
C17 C18 H18A 130.9
C18 C19 C20 120.8(4)
C18 C19 N4 114.3(3)
C20 C19 N4 124.7(3)
C1 C20 C19 111.6(3)
C1 C20 C21 121.1(3)
C19 C20 C21 127.3(3)
C22 C21 C26 107.7(3)
C22 C21 C20 125.9(3)
C26 C21 C20 126.2(3)
C21 C22 C23 127.3(3)
C21 C22 H22A 116.4
C23 C22 H22A 116.4
C24 C23 C22 124.7(3)
C24 C23 H23A 117.6
C22 C23 H23A 117.6
C23 C24 C25 109.8(3)
C23 C24 H24A 125.1
C25 C24 H24A 125.1
C24 C25 C26 126.6(3)
C24 C25 H25A 116.7
C26 C25 H25A 116.7
C21 C26 C27 110.1(3)
C21 C26 C25 123.8(3)
C27 C26 C25 125.9(3)
C28 C27 C26 123.6(3)
C28 C27 C2 116.1(3)
C26 C27 C2 120.2(3)
C27 C28 C29 113.6(3)
C27 C28 H28A 123.2
C29 C28 H28A 123.2
C28 C29 C30 129.2(3)
C28 C29 H29A 115.4
C30 C29 H29A 115.4
C3 C30 C31 106.2(3)
C3 C30 C29 114.7(3)
C31 C30 C29 139.1(3)
C32 C31 C30 114.9(3)
C32 C31 C36 117.0(3)
C30 C31 C36 128.0(3)
C31 C32 C33 115.7(3)
C31 C32 H32A 122.1
C33 C32 H32A 122.1
C32 C33 C34 127.9(3)
C32 C33 H33A 116.1
C34 C33 H33A 116.1
C35 C34 C33 118.6(3)
C35 C34 H34A 120.7
C33 C34 H34A 120.7
C34 C35 C36 115.3(3)
C34 C35 H35A 122.4
C36 C35 H35A 122.4
C5 C36 C35 113.3(3)
C5 C36 C31 121.3(3)
C35 C36 C31 125.3(3)
C42 C37 C38 112.3(3)
C42 C37 C10 121.3(3)
C38 C37 C10 126.4(3)
C37 C38 C39 125.4(3)
C37 C38 H38A 117.3
C39 C38 H38A 117.3
C40 C39 C38 121.5(3)
C40 C39 H39A 119.2
C38 C39 H39A 119.2
C39 C40 C41 114.2(4)
C39 C40 H40A 122.9
C41 C40 H40A 122.9
C40 C41 C42 124.3(4)
C40 C41 H41A 117.9
C42 C41 H41A 117.9
C37 C42 C41 122.2(4)
C37 C42 H42A 118.9
C41 C42 H42A 118.9
C15 C43 C48 115.0(3)
C15 C43 C44 120.7(3)
C48 C43 C44 124.2(3)
C45 C44 C43 118.0(3)
C45 C44 H44A 121.0
C43 C44 H44A 121.0
C44 C45 C46 116.6(3)
C44 C45 H45A 121.7
C46 C45 H45A 121.7
C45 C46 C47 126.1(3)
C45 C46 H46A 117.0
C47 C46 H46A 117.0
C48 C47 C46 117.2(3)
C48 C47 H47A 121.4
C46 C47 H47A 121.4
C47 C48 C43 117.8(3)
C47 C48 H48A 121.1
C43 C48 H48A 121.1

loop_
_geom_bond_atom_site_label_1
_geom_bond_atom_site_label_2
_geom_bond_distance
Zn1 N1 1.979(3)
Zn1 N3 2.000(3)
Zn1 N2 2.107(3)
Zn1 N4 2.114(3)
N1 C4 1.255(4)
N1 C1 1.502(5)
N2 C6 1.256(5)
N2 C9 1.504(5)
N3 C14 1.282(4)
N3 C11 1.494(5)
N4 C16 1.266(4)
N4 C19 1.499(5)
C1 C20 1.338(5)
C1 C2 1.363(5)
C2 C3 1.373(5)
C2 C27 1.490(5)
C3 C30 1.283(4)
C3 C4 1.505(5)
C4 C5 1.449(5)
C5 C36 1.369(4)
C5 C6 1.524(6)
C6 C7 1.537(5)
C7 C8 1.353(5)
C7 H7A 0.9500
C8 C9 1.382(5)
C8 H8A 0.9500
C9 C10 1.337(5)
C10 C11 1.348(5)
C10 C37 1.633(5)
C11 C12 1.375(5)
C12 C13 1.358(5)
C12 H12A 0.9500
C13 C14 1.542(5)
C13 H13A 0.9500
C14 C15 1.485(6)
C15 C43 1.365(3)
C15 C16 1.501(6)
C16 C17 1.514(5)
C17 C18 1.378(5)
C17 H17A 0.9500
C18 C19 1.371(5)
C18 H18A 0.9500
C19 C20 1.378(5)
C20 C21 1.612(5)
C21 C22 1.360(4)
C21 C26 1.380(4)
C22 C23 1.494(5)
C22 H22A 0.9500
C23 C24 1.328(5)
C23 H23A 0.9500
C24 C25 1.337(5)
C24 H24A 0.9500
C25 C26 1.509(5)
C25 H25A 0.9500
C26 C27 1.418(4)
C27 C28 1.315(4)
C28 C29 1.399(5)
C28 H28A 0.9500
C29 C30 1.541(5)
C29 H29A 0.9500
C30 C31 1.494(5)
C31 C32 1.297(4)
C31 C36 1.534(5)
C32 C33 1.401(5)
C32 H32A 0.9500
C33 C34 1.482(5)
C33 H33A 0.9500
C34 C35 1.279(4)
C34 H34A 0.9500
C35 C36 1.438(4)
C35 H35A 0.9500
C37 C42 1.385(5)
C37 C38 1.440(5)
C38 C39 1.498(5)
C38 H38A 0.9500
C39 C40 1.369(5)
C39 H39A 0.9500
C40 C41 1.423(6)
C40 H40A 0.9500
C41 C42 1.508(6)
C41 H41A 0.9500
C42 H42A 0.9500
C43 C48 1.399(5)
C43 C44 1.404(5)
C44 C45 1.278(4)
C44 H44A 0.9500
C45 C46 1.378(5)
C45 H45A 0.9500
C46 C47 1.402(5)
C46 H46A 0.9500
C47 C48 1.261(5)
C47 H47A 0.9500
C48 H48A 0.9500

loop_
_geom_torsion_atom_site_label_1
_geom_torsion_atom_site_label_2
_geom_torsion_atom_site_label_3
_geom_torsion_atom_site_label_4
_geom_torsion
N3 Zn1 N1 C4 -62(4)
N2 Zn1 N1 C4 5.6(3)
N4 Zn1 N1 C4 -176.1(3)
N3 Zn1 N1 C1 126(4)
N2 Zn1 N1 C1 -166.8(3)
N4 Zn1 N1 C1 11.5(3)
N1 Zn1 N2 C6 0.5(3)
N3 Zn1 N2 C6 178.7(3)
N4 Zn1 N2 C6 -22.3(15)
N1 Zn1 N2 C9 163.5(3)
N3 Zn1 N2 C9 -18.3(3)
N4 Zn1 N2 C9 140.6(13)
N1 Zn1 N3 C14 -107(4)
N2 Zn1 N3 C14 -175.2(3)
N4 Zn1 N3 C14 6.3(3)
N1 Zn1 N3 C11 81(4)
N2 Zn1 N3 C11 13.1(3)
N4 Zn1 N3 C11 -165.3(3)
N1 Zn1 N4 C16 164.2(3)
N3 Zn1 N4 C16 -14.0(3)
N2 Zn1 N4 C16 -172.7(13)
N1 Zn1 N4 C19 -2.2(3)
N3 Zn1 N4 C19 179.7(3)
N2 Zn1 N4 C19 21.0(15)
C4 N1 C1 C20 177.7(4)
Zn1 N1 C1 C20 -9.0(6)
C4 N1 C1 C2 -0.5(4)
Zn1 N1 C1 C2 172.8(2)
C20 C1 C2 C3 -177.1(3)
N1 C1 C2 C3 1.5(4)
C20 C1 C2 C27 5.0(5)
N1 C1 C2 C27 -176.3(3)
C1 C2 C3 C30 -177.8(3)
C27 C2 C3 C30 0.1(6)
C1 C2 C3 C4 -2.1(4)
C27 C2 C3 C4 175.9(3)
C1 N1 C4 C5 172.0(3)
Zn1 N1 C4 C5 -2.2(5)
C1 N1 C4 C3 -0.8(3)
Zn1 N1 C4 C3 -175.0(2)
C30 C3 C4 N1 177.1(4)
C2 C3 C4 N1 2.0(4)
C30 C3 C4 C5 4.2(6)
C2 C3 C4 C5 -170.9(3)
N1 C4 C5 C36 175.9(3)
C3 C4 C5 C36 -12.9(4)
N1 C4 C5 C6 -9.4(5)
C3 C4 C5 C6 161.9(3)
C9 N2 C6 C5 -175.5(3)
Zn1 N2 C6 C5 -9.6(4)
C9 N2 C6 C7 -1.4(3)
Zn1 N2 C6 C7 164.5(2)
C36 C5 C6 N2 -170.0(3)
C4 C5 C6 N2 15.9(4)
C36 C5 C6 C7 18.3(5)
C4 C5 C6 C7 -155.8(4)
N2 C6 C7 C8 1.0(4)
C5 C6 C7 C8 173.7(3)
C6 C7 C8 C9 0.0(4)
C7 C8 C9 C10 178.7(3)
C7 C8 C9 N2 -0.9(4)
C6 N2 C9 C10 -177.9(4)
Zn1 N2 C9 C10 17.1(5)
C6 N2 C9 C8 1.7(4)
Zn1 N2 C9 C8 -163.3(2)
C8 C9 C10 C11 179.7(3)
N2 C9 C10 C11 -0.7(6)
C8 C9 C10 C37 1.9(5)
N2 C9 C10 C37 -178.5(3)
C9 C10 C11 C12 176.0(3)
C37 C10 C11 C12 -6.3(5)
C9 C10 C11 N3 -6.5(5)
C37 C10 C11 N3 171.3(3)
C14 N3 C11 C10 -176.1(4)
Zn1 N3 C11 C10 -3.7(5)
C14 N3 C11 C12 1.5(4)
Zn1 N3 C11 C12 173.9(2)
C10 C11 C12 C13 177.9(3)
N3 C11 C12 C13 0.0(4)
C11 C12 C13 C14 -1.4(4)
C11 N3 C14 C15 173.7(3)
Zn1 N3 C14 C15 0.1(5)
C11 N3 C14 C13 -2.0(4)
Zn1 N3 C14 C13 -175.6(2)
C12 C13 C14 N3 2.4(5)
C12 C13 C14 C15 -172.6(4)
N3 C14 C15 C43 -176.9(3)
C13 C14 C15 C43 -2.7(5)
N3 C14 C15 C16 -2.4(5)
C13 C14 C15 C16 171.8(4)
C19 N4 C16 C15 -175.0(3)
Zn1 N4 C16 C15 15.0(4)
C19 N4 C16 C17 3.2(3)
Zn1 N4 C16 C17 -166.8(2)
C43 C15 C16 N4 166.8(3)
C14 C15 C16 N4 -7.6(5)
C43 C15 C16 C17 -10.9(5)
C14 C15 C16 C17 174.7(4)
N4 C16 C17 C18 -1.7(4)
C15 C16 C17 C18 176.3(3)
C16 C17 C18 C19 -0.9(4)
C17 C18 C19 C20 178.5(3)
C17 C18 C19 N4 2.9(4)
C16 N4 C19 C18 -4.4(4)
Zn1 N4 C19 C18 162.7(2)
C16 N4 C19 C20 -179.8(3)
Zn1 N4 C19 C20 -12.7(5)
C2 C1 C20 C19 169.5(3)
N1 C1 C20 C19 -8.8(5)
C2 C1 C20 C21 -8.9(4)
N1 C1 C20 C21 172.8(3)
C18 C19 C20 C1 -157.4(3)
N4 C19 C20 C1 17.7(5)
C18 C19 C20 C21 20.8(5)
N4 C19 C20 C21 -164.1(3)
C1 C20 C21 C22 -163.8(3)
C19 C20 C21 C22 18.0(5)
C1 C20 C21 C26 9.5(5)
C19 C20 C21 C26 -168.6(3)
C26 C21 C22 C23 4.2(5)
C20 C21 C22 C23 178.5(3)
C21 C22 C23 C24 -2.1(6)
C22 C23 C24 C25 -1.1(5)
C23 C24 C25 C26 1.7(5)
C22 C21 C26 C27 171.2(3)
C20 C21 C26 C27 -3.2(4)
C22 C21 C26 C25 -3.5(4)
C20 C21 C26 C25 -177.8(3)
C24 C25 C26 C21 0.8(5)
C24 C25 C26 C27 -173.0(3)
C21 C26 C27 C28 -177.5(3)
C25 C26 C27 C28 -2.9(5)
C21 C26 C27 C2 -1.3(4)
C25 C26 C27 C2 173.2(3)
C1 C2 C27 C28 177.0(4)
C3 C2 C27 C28 -0.2(5)
C1 C2 C27 C26 0.6(5)
C3 C2 C27 C26 -176.6(4)
C26 C27 C28 C29 176.6(3)
C2 C27 C28 C29 0.4(4)
C27 C28 C29 C30 -0.5(5)
C2 C3 C30 C31 -179.5(3)
C4 C3 C30 C31 5.3(5)
C2 C3 C30 C29 -0.2(5)
C4 C3 C30 C29 -175.4(3)
C28 C29 C30 C3 0.4(5)
C28 C29 C30 C31 179.4(4)
C3 C30 C31 C32 171.3(3)
C29 C30 C31 C32 -7.7(6)
C3 C30 C31 C36 -5.9(5)
C29 C30 C31 C36 175.0(3)
C30 C31 C32 C33 -177.3(3)
C36 C31 C32 C33 0.3(4)
C31 C32 C33 C34 3.3(5)
C32 C33 C34 C35 -2.7(5)
C33 C34 C35 C36 -1.5(5)
C4 C5 C36 C35 -164.9(3)
C6 C5 C36 C35 20.0(4)
C4 C5 C36 C31 11.5(4)
C6 C5 C36 C31 -163.6(3)
C34 C35 C36 C5 -178.7(3)
C34 C35 C36 C31 5.1(5)
C32 C31 C36 C5 179.5(3)
C30 C31 C36 C5 -3.3(5)
C32 C31 C36 C35 -4.6(5)
C30 C31 C36 C35 172.6(3)
C9 C10 C37 C42 106.8(4)
C11 C10 C37 C42 -70.9(5)
C9 C10 C37 C38 -73.2(5)
C11 C10 C37 C38 109.1(4)
C42 C37 C38 C39 -1.5(5)
C10 C37 C38 C39 178.5(3)
C37 C38 C39 C40 0.3(6)
C38 C39 C40 C41 0.6(5)
C39 C40 C41 C42 -0.3(6)
C38 C37 C42 C41 1.8(6)
C10 C37 C42 C41 -178.3(4)
C40 C41 C42 C37 -1.0(7)
C14 C15 C43 C48 123.8(4)
C16 C15 C43 C48 -51.9(4)
C14 C15 C43 C44 -54.0(4)
C16 C15 C43 C44 130.4(4)
C15 C43 C44 C45 175.8(4)
C48 C43 C44 C45 -1.7(6)
C43 C44 C45 C46 2.1(5)
C44 C45 C46 C47 -0.5(6)
C45 C46 C47 C48 -1.8(5)
C46 C47 C48 C43 2.1(5)
C15 C43 C48 C47 -178.2(3)
C44 C43 C48 C47 -0.6(6)
